data_7021742
loop_
_publ_author_name
'Al-Harbi, Ahmed'
'Rong, Yi'
'Parkin, Gerard'

_publ_section_title
;
 Synthesis and structural characterization of bis and
 tris(2-mercapto-1-methylbenzimidazolyl)hydroborato complexes:
 benzannulation promotes \k(3)-coordination.
;
_journal_issue 31
_journal_name_full 'Dalton transactions (Cambridge, England : 2003)'
_journal_page_first 11117
_journal_page_last 11127
_journal_paper_doi 10.1039/c3dt51092a
_journal_volume 42
_journal_year 2013
_chemical_formula_sum 'C48 H64 B2 N8 Na2 O4 S4'
_chemical_formula_weight 1012.91
_chemical_name_systematic
; 
 ? 
;
_space_group_IT_number 2
_symmetry_cell_setting triclinic
_symmetry_space_group_name_Hall '-P 1'
_symmetry_space_group_name_H-M 'P -1'
_atom_sites_solution_hydrogens geom
_atom_sites_solution_primary direct
_atom_sites_solution_secondary difmap
_audit_creation_method SHELXL-97
_cell_angle_alpha 111.1290(10)
_cell_angle_beta 94.9240(10)
_cell_angle_gamma 95.1530(10)
_cell_formula_units_Z 1
_cell_length_a 10.2914(9)
_cell_length_b 10.6050(9)
_cell_length_c 12.5970(11)
_cell_measurement_reflns_used 8684
_cell_measurement_temperature 130(2)
_cell_measurement_theta_max 32.34
_cell_measurement_theta_min 2.49
_cell_volume 1266.85(19)
_computing_cell_refinement 'Bruker SAINT'
_computing_data_collection 'Bruker APEX2'
_computing_data_reduction 'Bruker SAINT'
_computing_molecular_graphics 'Bruker SHELXTL'
_computing_publication_material 'Bruker SHELXTL'
_computing_structure_refinement 'SHELXL-97 (Sheldrick, 2008)'
_computing_structure_solution 'SHELXS-97 (Sheldrick, 2008)'
_diffrn_ambient_temperature 130(2)
_diffrn_measured_fraction_theta_full 0.995
_diffrn_measured_fraction_theta_max 0.995
_diffrn_measurement_device_type 'Bruker APEX-II CCD'
_diffrn_measurement_method '\f and \w scans'
_diffrn_radiation_monochromator graphite
_diffrn_radiation_source 'fine-focus sealed tube'
_diffrn_radiation_type MoK\a
_diffrn_radiation_wavelength 0.71073
_diffrn_reflns_av_R_equivalents 0.0356
_diffrn_reflns_av_sigmaI/netI 0.0456
_diffrn_reflns_limit_h_max 14
_diffrn_reflns_limit_h_min -14
_diffrn_reflns_limit_k_max 15
_diffrn_reflns_limit_k_min -15
_diffrn_reflns_limit_l_max 17
_diffrn_reflns_limit_l_min -17
_diffrn_reflns_number 20510
_diffrn_reflns_theta_full 30.51
_diffrn_reflns_theta_max 30.51
_diffrn_reflns_theta_min 1.75
_exptl_absorpt_coefficient_mu 0.257
_exptl_absorpt_correction_T_max 0.9748
_exptl_absorpt_correction_T_min 0.9386
_exptl_absorpt_correction_type empirical
_exptl_absorpt_process_details sadabs
_exptl_crystal_colour Colorless
_exptl_crystal_density_diffrn 1.328
_exptl_crystal_density_method 'not measured'
_exptl_crystal_description Block
_exptl_crystal_F_000 536
_exptl_crystal_size_max 0.25
_exptl_crystal_size_mid 0.20
_exptl_crystal_size_min 0.10
_refine_diff_density_max 1.126
_refine_diff_density_min -0.744
_refine_diff_density_rms 0.070
_refine_ls_extinction_method none
_refine_ls_goodness_of_fit_ref 1.077
_refine_ls_hydrogen_treatment mixed
_refine_ls_matrix_type full
_refine_ls_number_parameters 317
_refine_ls_number_reflns 7686
_refine_ls_number_restraints 0
_refine_ls_restrained_S_all 1.077
_refine_ls_R_factor_all 0.0718
_refine_ls_R_factor_gt 0.0500
_refine_ls_shift/su_max 0.002
_refine_ls_shift/su_mean 0.000
_refine_ls_structure_factor_coef Fsqd
_refine_ls_weighting_details 'calc w=1/[\s^2^(Fo^2^)+(0.0680P)^2^+0.3091P] where P=(Fo^2^+2Fc^2^)/3'
_refine_ls_weighting_scheme calc
_refine_ls_wR_factor_gt 0.1268
_refine_ls_wR_factor_ref 0.1396
_reflns_number_gt 5573
_reflns_number_total 7686
_reflns_threshold_expression >2sigma(I)
_cod_data_source_file c3dt51092a.txt
_cod_data_source_block mebmnas10
_cod_depositor_comments
;
The following automatic conversions were performed:

'_symmetry_cell_setting' value 'Triclinic' changed to 'triclinic'
according to /home/saulius/struct/CIF-dictionaries/cif_core.dic
dictionary named 'cif_core.dic' version 2.4.2 from
2011-04-26.

'_exptl_absorpt_correction_type' value 'Empirical'
changed to 'empirical' according to
/home/saulius/struct/CIF-dictionaries/cif_core.dic dictionary named
'cif_core.dic' version 2.4.2 from 2011-04-26.

Automatic conversion script
Id: cif_fix_values 1891 2012-01-12 08:04:46Z andrius 
;
_cod_original_sg_symbol_H-M P-1
_cod_database_code 7021742

loop_
_symmetry_equiv_pos_as_xyz
'x, y, z'
'-x, -y, -z'

loop_
_atom_site_label
_atom_site_type_symbol
_atom_site_fract_x
_atom_site_fract_y
_atom_site_fract_z
_atom_site_U_iso_or_equiv
_atom_site_adp_type
_atom_site_occupancy
_atom_site_symmetry_multiplicity
_atom_site_calc_flag
_atom_site_refinement_flags
Na Na 0.84111(7) 1.74568(7) 0.41595(6) 0.02473(17) Uani 1 1 d .
B B 1.06455(18) 1.9580(2) 0.33752(17) 0.0212(4) Uani 1 1 d .
H11 H 1.0210(18) 1.872(2) 0.3609(17) 0.020(5) Uiso 1 1 d .
H12 H 1.077(2) 2.059(2) 0.4075(19) 0.028(5) Uiso 1 1 d .
S1 S 0.79375(4) 1.73822(4) 0.18825(4) 0.02353(11) Uani 1 1 d .
S2 S 1.35592(4) 2.16833(5) 0.44384(4) 0.02544(12) Uani 1 1 d .
N11 N 0.97489(13) 1.96427(14) 0.23354(12) 0.0196(3) Uani 1 1 d .
N12 N 0.80814(14) 1.93561(15) 0.10017(13) 0.0227(3) Uani 1 1 d .
N21 N 1.20397(14) 1.92697(14) 0.30353(12) 0.0196(3) Uani 1 1 d .
N22 N 1.41911(14) 1.93379(15) 0.29787(13) 0.0213(3) Uani 1 1 d .
C11 C 0.86187(16) 1.88298(17) 0.17596(14) 0.0201(3) Uani 1 1 d .
C12 C 0.99340(16) 2.06882(17) 0.19164(14) 0.0202(3) Uani 1 1 d .
C13 C 1.09427(17) 2.17641(18) 0.22012(15) 0.0237(4) Uani 1 1 d .
H13A H 1.1651 2.1906 0.2785 0.028 Uiso 1 1 calc R
C14 C 1.08645(19) 2.26199(19) 0.15924(16) 0.0268(4) Uani 1 1 d .
H14A H 1.1543 2.3357 0.1756 0.032 Uiso 1 1 calc R
C15 C 0.98153(19) 2.24287(19) 0.07439(16) 0.0277(4) Uani 1 1 d .
H15A H 0.9796 2.3040 0.0348 0.033 Uiso 1 1 calc R
C16 C 0.88074(19) 2.1369(2) 0.04692(16) 0.0266(4) Uani 1 1 d .
H16A H 0.8092 2.1238 -0.0105 0.032 Uiso 1 1 calc R
C17 C 0.88886(17) 2.05088(18) 0.10695(15) 0.0225(3) Uani 1 1 d .
C21 C 0.68698(18) 1.8795(2) 0.02247(17) 0.0309(4) Uani 1 1 d .
H21A H 0.6647 1.7836 0.0120 0.046 Uiso 1 1 calc R
H21B H 0.6986 1.8861 -0.0518 0.046 Uiso 1 1 calc R
H21C H 0.6159 1.9308 0.0547 0.046 Uiso 1 1 calc R
C31 C 1.32224(16) 2.00653(17) 0.34716(15) 0.0201(3) Uani 1 1 d .
C32 C 1.22815(16) 1.80187(17) 0.22584(14) 0.0198(3) Uani 1 1 d .
C33 C 1.14280(17) 1.68486(17) 0.16060(15) 0.0216(3) Uani 1 1 d .
H33A H 1.0508 1.6804 0.1642 0.026 Uiso 1 1 calc R
C34 C 1.19763(18) 1.57468(18) 0.08992(16) 0.0248(4) Uani 1 1 d .
H34A H 1.1416 1.4938 0.0435 0.030 Uiso 1 1 calc R
C35 C 1.33328(18) 1.57983(19) 0.08540(16) 0.0264(4) Uani 1 1 d .
H35A H 1.3672 1.5027 0.0357 0.032 Uiso 1 1 calc R
C36 C 1.41946(18) 1.69586(19) 0.15234(16) 0.0254(4) Uani 1 1 d .
H36A H 1.5118 1.6995 0.1506 0.031 Uiso 1 1 calc R
C37 C 1.36352(17) 1.80618(17) 0.22193(15) 0.0209(3) Uani 1 1 d .
C41 C 1.55859(16) 1.98367(19) 0.32443(17) 0.0272(4) Uani 1 1 d .
H41A H 1.5834 2.0193 0.4078 0.041 Uiso 1 1 calc R
H41B H 1.5776 2.0565 0.2953 0.041 Uiso 1 1 calc R
H41C H 1.6090 1.9089 0.2882 0.041 Uiso 1 1 calc R
C51 C 0.56636(19) 1.5125(2) 0.34396(18) 0.0337(4) Uani 1 1 d .
H51A H 0.5223 1.5888 0.3367 0.040 Uiso 1 1 calc R
H51B H 0.5587 1.5107 0.4212 0.040 Uiso 1 1 calc R
C52 C 0.5033(2) 1.3793(2) 0.2529(2) 0.0417(5) Uani 1 1 d .
H52A H 0.4570 1.3210 0.2877 0.050 Uiso 1 1 calc R
H52B H 0.4394 1.3953 0.1971 0.050 Uiso 1 1 calc R
C53 C 0.6145(3) 1.3138(3) 0.1955(3) 0.0681(9) Uani 1 1 d .
H53A H 0.6385 1.2420 0.2236 0.082 Uiso 1 1 calc R
H53B H 0.5898 1.2722 0.1113 0.082 Uiso 1 1 calc R
C54 C 0.7249(2) 1.4237(2) 0.2252(2) 0.0407(5) Uani 1 1 d .
H54A H 0.8089 1.3894 0.2377 0.049 Uiso 1 1 calc R
H54B H 0.7296 1.4584 0.1622 0.049 Uiso 1 1 calc R
C61 C 1.06574(19) 1.5479(2) 0.38688(17) 0.0286(4) Uani 1 1 d .
H61A H 1.0518 1.5487 0.3084 0.034 Uiso 1 1 calc R
H61B H 1.0117 1.4668 0.3887 0.034 Uiso 1 1 calc R
C62 C 1.2094(2) 1.5460(2) 0.4218(2) 0.0468(6) Uani 1 1 d .
H62A H 1.2204 1.4979 0.4757 0.056 Uiso 1 1 calc R
H62B H 1.2543 1.5015 0.3541 0.056 Uiso 1 1 calc R
C63 C 1.2613(2) 1.6946(2) 0.4791(2) 0.0375(5) Uani 1 1 d .
H63A H 1.3396 1.7088 0.5355 0.045 Uiso 1 1 calc R
H63B H 1.2847 1.7341 0.4220 0.045 Uiso 1 1 calc R
C64 C 1.1489(2) 1.7556(2) 0.5371(2) 0.0392(5) Uani 1 1 d .
H64A H 1.1551 1.7567 0.6162 0.047 Uiso 1 1 calc R
H64B H 1.1487 1.8503 0.5404 0.047 Uiso 1 1 calc R
O1 O 0.70238(13) 1.53024(14) 0.32803(12) 0.0316(3) Uani 1 1 d .
O2 O 1.03119(13) 1.67065(14) 0.46898(12) 0.0298(3) Uani 1 1 d .

loop_
_atom_site_aniso_label
_atom_site_aniso_U_11
_atom_site_aniso_U_22
_atom_site_aniso_U_33
_atom_site_aniso_U_23
_atom_site_aniso_U_13
_atom_site_aniso_U_12
Na 0.0207(3) 0.0247(4) 0.0252(4) 0.0052(3) 0.0029(3) 0.0021(3)
B 0.0170(8) 0.0249(9) 0.0192(9) 0.0056(7) 0.0024(7) 0.0011(7)
S1 0.0184(2) 0.0218(2) 0.0265(2) 0.00542(17) 0.00203(16) -0.00140(16)
S2 0.0200(2) 0.0212(2) 0.0274(2) 0.00054(17) 0.00266(16) -0.00028(16)
N11 0.0171(6) 0.0187(7) 0.0204(7) 0.0044(5) 0.0021(5) 0.0010(5)
N12 0.0179(7) 0.0253(7) 0.0214(7) 0.0055(6) -0.0012(5) 0.0013(6)
N21 0.0172(6) 0.0197(7) 0.0201(7) 0.0057(6) 0.0021(5) 0.0016(5)
N22 0.0162(6) 0.0196(7) 0.0244(7) 0.0041(6) 0.0022(5) 0.0014(5)
C11 0.0163(7) 0.0212(8) 0.0194(8) 0.0031(6) 0.0034(6) 0.0032(6)
C12 0.0203(8) 0.0200(8) 0.0180(7) 0.0038(6) 0.0038(6) 0.0038(6)
C13 0.0233(8) 0.0229(8) 0.0216(8) 0.0050(7) 0.0017(7) 0.0009(7)
C14 0.0295(9) 0.0222(8) 0.0261(9) 0.0061(7) 0.0057(7) 0.0001(7)
C15 0.0329(10) 0.0264(9) 0.0258(9) 0.0112(8) 0.0056(7) 0.0060(8)
C16 0.0264(9) 0.0296(9) 0.0235(9) 0.0087(7) 0.0030(7) 0.0067(7)
C17 0.0204(8) 0.0225(8) 0.0212(8) 0.0038(7) 0.0033(6) 0.0044(6)
C21 0.0201(9) 0.0402(11) 0.0279(9) 0.0104(8) -0.0051(7) -0.0019(8)
C31 0.0188(8) 0.0200(8) 0.0207(8) 0.0071(6) 0.0015(6) 0.0013(6)
C32 0.0203(8) 0.0196(8) 0.0197(8) 0.0074(6) 0.0016(6) 0.0030(6)
C33 0.0210(8) 0.0208(8) 0.0217(8) 0.0076(7) 0.0005(6) -0.0004(6)
C34 0.0268(9) 0.0202(8) 0.0237(9) 0.0054(7) -0.0007(7) -0.0011(7)
C35 0.0273(9) 0.0210(8) 0.0269(9) 0.0036(7) 0.0039(7) 0.0047(7)
C36 0.0206(8) 0.0248(9) 0.0288(9) 0.0067(7) 0.0044(7) 0.0045(7)
C37 0.0200(8) 0.0189(8) 0.0217(8) 0.0052(6) 0.0025(6) 0.0011(6)
C41 0.0157(8) 0.0273(9) 0.0325(10) 0.0048(8) 0.0023(7) -0.0002(7)
C51 0.0262(10) 0.0341(11) 0.0340(10) 0.0058(9) 0.0021(8) 0.0004(8)
C52 0.0314(11) 0.0337(11) 0.0468(13) 0.0029(10) -0.0016(9) -0.0048(9)
C53 0.0440(15) 0.0519(16) 0.0696(19) -0.0203(14) 0.0123(13) -0.0130(12)
C54 0.0430(12) 0.0306(11) 0.0362(11) -0.0012(9) 0.0120(9) -0.0058(9)
C61 0.0267(9) 0.0258(9) 0.0293(10) 0.0068(8) 0.0007(7) 0.0009(7)
C62 0.0290(11) 0.0390(12) 0.0537(14) -0.0040(11) -0.0060(10) 0.0103(9)
C63 0.0261(10) 0.0413(12) 0.0389(11) 0.0093(10) 0.0003(8) -0.0002(9)
C64 0.0280(10) 0.0317(11) 0.0448(12) 0.0010(9) -0.0073(9) 0.0054(8)
O1 0.0288(7) 0.0286(7) 0.0283(7) 0.0016(6) 0.0049(5) -0.0052(6)
O2 0.0219(6) 0.0271(7) 0.0359(8) 0.0068(6) -0.0001(5) 0.0040(5)

loop_
_atom_type_symbol
_atom_type_description
_atom_type_scat_dispersion_real
_atom_type_scat_dispersion_imag
_atom_type_scat_source
C C 0.0033 0.0016 'International Tables Vol C Tables 4.2.6.8 and 6.1.1.4'
H H 0.0000 0.0000 'International Tables Vol C Tables 4.2.6.8 and 6.1.1.4'
B B 0.0013 0.0007 'International Tables Vol C Tables 4.2.6.8 and 6.1.1.4'
N N 0.0061 0.0033 'International Tables Vol C Tables 4.2.6.8 and 6.1.1.4'
O O 0.0106 0.0060 'International Tables Vol C Tables 4.2.6.8 and 6.1.1.4'
S S 0.1246 0.1234 'International Tables Vol C Tables 4.2.6.8 and 6.1.1.4'
Na Na 0.0362 0.0249 'International Tables Vol C Tables 4.2.6.8 and 6.1.1.4'

loop_
_geom_angle_atom_site_label_1
_geom_angle_atom_site_label_2
_geom_angle_atom_site_label_3
_geom_angle
_geom_angle_site_symmetry_1
_geom_angle_site_symmetry_3
O2 Na O1 99.46(6) . .
O2 Na S2 124.95(5) . 2_796
O1 Na S2 86.61(4) . 2_796
O2 Na S1 118.40(5) . .
O1 Na S1 80.31(4) . .
S2 Na S1 116.56(3) 2_796 .
H12 B H11 114.8(15) . .
H12 B N21 107.2(11) . .
H11 B N21 107.3(10) . .
H12 B N11 108.4(11) . .
H11 B N11 109.0(10) . .
N21 B N11 110.11(14) . .
C11 S1 Na 112.01(6) . .
C31 S2 Na 114.48(6) . 2_796
C11 N11 C12 107.78(14) . .
C11 N11 B 128.60(15) . .
C12 N11 B 123.31(14) . .
C11 N12 C17 109.56(14) . .
C11 N12 C21 125.99(16) . .
C17 N12 C21 124.44(16) . .
C31 N21 C32 107.65(14) . .
C31 N21 B 128.73(14) . .
C32 N21 B 123.43(14) . .
C31 N22 C37 109.52(14) . .
C31 N22 C41 124.56(15) . .
C37 N22 C41 125.91(15) . .
N11 C11 N12 108.46(15) . .
N11 C11 S1 128.42(14) . .
N12 C11 S1 123.11(13) . .
C13 C12 N11 130.69(16) . .
C13 C12 C17 120.86(17) . .
N11 C12 C17 108.44(15) . .
C14 C13 C12 116.78(17) . .
C13 C14 C15 121.88(18) . .
C16 C15 C14 121.34(18) . .
C15 C16 C17 116.86(17) . .
C16 C17 N12 131.99(17) . .
C16 C17 C12 122.26(17) . .
N12 C17 C12 105.74(15) . .
N21 C31 N22 108.41(14) . .
N21 C31 S2 129.60(13) . .
N22 C31 S2 121.99(13) . .
C33 C32 N21 130.86(16) . .
C33 C32 C37 120.86(16) . .
N21 C32 C37 108.27(14) . .
C32 C33 C34 117.27(16) . .
C33 C34 C35 121.69(16) . .
C36 C35 C34 121.25(17) . .
C37 C36 C35 116.64(16) . .
N22 C37 C36 131.58(16) . .
N22 C37 C32 106.15(14) . .
C36 C37 C32 122.27(16) . .
O1 C51 C52 107.55(17) . .
C53 C52 C51 105.15(18) . .
C54 C53 C52 105.9(2) . .
O1 C54 C53 107.42(19) . .
O2 C61 C62 105.70(16) . .
C63 C62 C61 102.99(18) . .
C64 C63 C62 103.37(18) . .
O2 C64 C63 106.07(17) . .
C54 O1 C51 109.18(15) . .
C54 O1 Na 124.06(12) . .
C51 O1 Na 122.83(12) . .
C61 O2 C64 109.62(14) . .
C61 O2 Na 116.15(11) . .
C64 O2 Na 126.17(12) . .

loop_
_geom_bond_atom_site_label_1
_geom_bond_atom_site_label_2
_geom_bond_distance
_geom_bond_site_symmetry_2
Na O2 2.3118(15) .
Na O1 2.4090(15) .
Na S2 2.8016(9) 2_796
Na S1 2.8391(9) .
B H12 1.10(2) .
B H11 1.13(2) .
B N21 1.562(2) .
B N11 1.561(2) .
S1 C11 1.6938(18) .
S2 C31 1.6917(17) .
S2 Na 2.8016(9) 2_796
N11 C11 1.359(2) .
N11 C12 1.395(2) .
N12 C11 1.370(2) .
N12 C17 1.386(2) .
N12 C21 1.451(2) .
N21 C31 1.364(2) .
N21 C32 1.395(2) .
N22 C31 1.369(2) .
N22 C37 1.381(2) .
N22 C41 1.451(2) .
C12 C13 1.392(2) .
C12 C17 1.397(2) .
C13 C14 1.387(3) .
C14 C15 1.399(3) .
C15 C16 1.381(3) .
C16 C17 1.383(3) .
C32 C33 1.390(2) .
C32 C37 1.395(2) .
C33 C34 1.390(3) .
C34 C35 1.399(3) .
C35 C36 1.393(3) .
C36 C37 1.392(2) .
C51 O1 1.436(2) .
C51 C52 1.508(3) .
C52 C53 1.495(4) .
C53 C54 1.471(3) .
C54 O1 1.432(2) .
C61 O2 1.438(2) .
C61 C62 1.510(3) .
C62 C63 1.501(3) .
C63 C64 1.493(3) .
C64 O2 1.443(2) .
